data_8102457
loop_
_publ_author_name
'Zhi-Feng Li'
'Qin Cheng'
'Jing-Zhong Chen'
'Ying Chen'

_publ_section_title
;
 Crystal structure of
 diaqua-bis(m4-terephthalato-m2-oxalato)didysprosium(III),
 Dy2(C8H4O4)2(C2O4)(H2O)2
;
_journal_issue 3
_journal_name_full 'Zeitschrift f\"ur Kristallographie - New Crystal Structures'
_journal_page_first 483
_journal_volume 224
_journal_year 2009
_chemical_formula_moiety 'C9 H6 Dy O7'
_chemical_formula_sum 'C9 H6 Dy O7'
_chemical_formula_weight 388.64
_chemical_name_systematic
; 
poly[bis[aquadysprosium(III)]-di-\m~4~-terephthalato-\m~2~-
oxalato], [Dy~2~(C~8~H~4~O~4~)~2~(C~2~O~4~)(H~2~O)~2~]~n~
;
_space_group_IT_number 2
_symmetry_cell_setting triclinic
_symmetry_space_group_name_Hall '-P 1'
_symmetry_space_group_name_H-M 'P -1'
_atom_sites_solution_hydrogens geom
_atom_sites_solution_primary direct
_atom_sites_solution_secondary difmap
_audit_creation_method SHELXL-97
_cell_angle_alpha 75.345(2)
_cell_angle_beta 71.203(2)
_cell_angle_gamma 87.880(2)
_cell_formula_units_Z 2
_cell_length_a 7.1128(12)
_cell_length_b 7.6024(13)
_cell_length_c 10.2316(17)
_cell_measurement_reflns_used 255
_cell_measurement_temperature 293(2)
_cell_measurement_theta_max 27.1
_cell_measurement_theta_min 1.9
_cell_volume 506.12(15)
_computing_cell_refinement 'SAINT (Bruker, 2004)'
_computing_data_collection 'SMART (Bruker, 2004)'
_computing_data_reduction SAINT
_computing_molecular_graphics 'SHELXTL (Bruker, 2004)'
_computing_publication_material SHELXTL
_computing_structure_refinement 'SHELXL-97 (Sheldrick, 1997)'
_computing_structure_solution 'SHELXS-97 (Sheldrick, 1997)'
_diffrn_ambient_temperature 293(2)
_diffrn_measured_fraction_theta_full 0.964
_diffrn_measured_fraction_theta_max 0.964
_diffrn_measurement_device_type 'Bruker SMART APEXII CCD area-detector'
_diffrn_measurement_method '\f and \w scans'
_diffrn_radiation_monochromator graphite
_diffrn_radiation_source 'fine-focus sealed tube'
_diffrn_radiation_type MoK\a
_diffrn_radiation_wavelength 0.71073
_diffrn_reflns_av_R_equivalents 0.0108
_diffrn_reflns_av_sigmaI/netI 0.0183
_diffrn_reflns_limit_h_max 8
_diffrn_reflns_limit_h_min -8
_diffrn_reflns_limit_k_max 9
_diffrn_reflns_limit_k_min -9
_diffrn_reflns_limit_l_max 8
_diffrn_reflns_limit_l_min -12
_diffrn_reflns_number 2873
_diffrn_reflns_theta_full 26.49
_diffrn_reflns_theta_max 26.49
_diffrn_reflns_theta_min 2.17
_exptl_absorpt_coefficient_mu 7.403
_exptl_absorpt_correction_T_max 0.6318
_exptl_absorpt_correction_T_min 0.2487
_exptl_absorpt_correction_type multi-scan
_exptl_absorpt_process_details 'SADABS (Sheldrick, 2003)'
_exptl_crystal_colour Colorless
_exptl_crystal_density_diffrn 2.550
_exptl_crystal_density_method 'not measured'
_exptl_crystal_description column
_exptl_crystal_F_000 364
_exptl_crystal_size_max 0.23
_exptl_crystal_size_mid 0.17
_exptl_crystal_size_min 0.06
_refine_diff_density_max 0.924
_refine_diff_density_min -0.757
_refine_diff_density_rms 0.102
_refine_ls_extinction_coef 0.0190(7)
_refine_ls_extinction_expression Fc^*^=kFc[1+0.001xFc^2^\l^3^/sin(2\q)]^-1/4^
_refine_ls_extinction_method SHELXL
_refine_ls_goodness_of_fit_ref 1.136
_refine_ls_hydrogen_treatment constr
_refine_ls_matrix_type full
_refine_ls_number_parameters 155
_refine_ls_number_reflns 2016
_refine_ls_number_restraints 0
_refine_ls_restrained_S_all 1.136
_refine_ls_R_factor_all 0.0152
_refine_ls_R_factor_gt 0.0146
_refine_ls_shift/su_max 0.004
_refine_ls_shift/su_mean 0.000
_refine_ls_structure_factor_coef Fsqd
_refine_ls_weighting_details 'calc w=1/[\s^2^(Fo^2^)+(0.0180P)^2^+0.6838P] where P=(Fo^2^+2Fc^2^)/3'
_refine_ls_weighting_scheme calc
_refine_ls_wR_factor_gt 0.0380
_refine_ls_wR_factor_ref 0.0382
_reflns_number_gt 1973
_reflns_number_total 2016
_reflns_threshold_expression >2sigma(I)
_cod_data_source_file 1267-2636.cff
_cod_data_source_block tref
_cod_depositor_comments
;
The following automatic conversions were performed:
'_symmetry_cell_setting' value 'Triclinic' changed to 'triclinic'
according to '/home/saulius/struct/CIF-dictionaries/cif_core.dic'
dictionary named 'cif_core.dic' version 2.4.1 from 2010-06-29.

Automatic conversion script
Id: cif_fix_enum 1555 2011-01-17 13:19:09Z saulius 
;
_cod_original_sg_symbol_Hall '-p 1'
_cod_original_sg_symbol_H-M P-1
_cod_database_code 8102457

loop_
_symmetry_equiv_pos_as_xyz
'x, y, z'
'-x, -y, -z'

loop_
_atom_site_label
_atom_site_type_symbol
_atom_site_fract_x
_atom_site_fract_y
_atom_site_fract_z
_atom_site_U_iso_or_equiv
_atom_site_adp_type
_atom_site_occupancy
_atom_site_symmetry_multiplicity
_atom_site_calc_flag
_atom_site_refinement_flags
_atom_site_disorder_assembly
_atom_site_disorder_group
Dy Dy 0.314103(18) 0.220002(16) 1.013710(13) 0.01171(7) Uani 1 1 d . . .
C1 C 0.3799(4) 0.0338(4) 0.7899(3) 0.0154(6) Uani 1 1 d . . .
C2 C 0.4398(5) 0.0113(4) 0.6417(3) 0.0165(6) Uani 1 1 d . . .
C3 C 0.3207(5) 0.0730(5) 0.5567(4) 0.0271(8) Uani 1 1 d . . .
H3 H 0.1997 0.1222 0.5947 0.033 Uiso 1 1 calc R . .
C4 C 0.6204(5) -0.0623(5) 0.5833(4) 0.0260(7) Uani 1 1 d . . .
H4 H 0.7016 -0.1044 0.6389 0.031 Uiso 1 1 calc R . .
C5 C 0.7141(4) 0.4839(4) 0.7778(3) 0.0164(6) Uani 1 1 d . . .
C6 C 0.8615(5) 0.4937(4) 0.6331(3) 0.0186(6) Uani 1 1 d . . .
C7 C 0.8306(5) 0.3873(5) 0.5492(4) 0.0255(7) Uani 1 1 d . . .
H7 H 0.7160 0.3120 0.5822 0.031 Uiso 1 1 calc R . .
C8 C 1.0314(5) 0.6080(5) 0.5834(4) 0.0250(7) Uani 1 1 d . . .
H8 H 1.0525 0.6807 0.6385 0.030 Uiso 1 1 calc R . .
C9 C -0.0808(4) 0.4301(4) 1.0568(3) 0.0171(6) Uani 1 1 d . . .
O1 O 0.4740(3) -0.0361(3) 0.8747(2) 0.0191(5) Uani 1 1 d . . .
O2 O 0.2402(3) 0.1371(3) 0.8273(2) 0.0194(5) Uani 1 1 d . . .
O3 O 0.6163(3) 0.3345(3) 0.8441(2) 0.0198(5) Uani 1 1 d . . .
O4 O 0.6987(4) 0.6211(3) 0.8257(2) 0.0222(5) Uani 1 1 d . . .
O5 O -0.0276(3) 0.2709(3) 1.0912(3) 0.0224(5) Uani 1 1 d . . .
O6 O -0.2488(3) 0.4888(3) 1.1047(2) 0.0240(5) Uani 1 1 d . . .
O7 O 0.1368(3) -0.0470(3) 1.1632(3) 0.0232(5) Uani 1 1 d . . .
H7B H 0.0210 -0.0729 1.1642 0.035 Uiso 1 1 d . . .
H7A H 0.1992 -0.1448 1.1674 0.035 Uiso 1 1 d . . .

loop_
_atom_site_aniso_label
_atom_site_aniso_U_11
_atom_site_aniso_U_22
_atom_site_aniso_U_33
_atom_site_aniso_U_23
_atom_site_aniso_U_13
_atom_site_aniso_U_12
Dy 0.01152(9) 0.01256(9) 0.01110(9) -0.00363(5) -0.00347(5) 0.00252(5)
C1 0.0151(14) 0.0163(14) 0.0153(14) -0.0033(11) -0.0057(11) -0.0021(11)
C2 0.0164(14) 0.0194(15) 0.0152(14) -0.0053(12) -0.0068(11) 0.0025(11)
C3 0.0237(17) 0.042(2) 0.0195(16) -0.0121(15) -0.0099(13) 0.0165(15)
C4 0.0256(17) 0.039(2) 0.0178(16) -0.0109(14) -0.0123(13) 0.0131(15)
C5 0.0165(14) 0.0185(15) 0.0146(14) -0.0043(11) -0.0054(12) 0.0011(11)
C6 0.0202(15) 0.0171(15) 0.0152(14) -0.0040(12) -0.0009(12) -0.0013(12)
C7 0.0229(17) 0.0278(17) 0.0228(16) -0.0106(14) 0.0011(13) -0.0115(13)
C8 0.0272(17) 0.0277(17) 0.0193(16) -0.0122(13) -0.0008(13) -0.0090(14)
C9 0.0139(14) 0.0203(16) 0.0164(14) -0.0026(12) -0.0055(12) 0.0023(12)
O1 0.0184(11) 0.0252(12) 0.0169(10) -0.0071(9) -0.0088(9) 0.0031(9)
O2 0.0181(11) 0.0254(12) 0.0191(11) -0.0114(9) -0.0085(9) 0.0084(9)
O3 0.0171(11) 0.0172(11) 0.0190(11) -0.0030(9) 0.0011(9) 0.0011(8)
O4 0.0274(12) 0.0215(11) 0.0183(11) -0.0105(9) -0.0042(9) 0.0016(9)
O5 0.0157(11) 0.0140(11) 0.0324(13) -0.0009(9) -0.0055(9) 0.0061(8)
O6 0.0163(11) 0.0217(12) 0.0250(12) 0.0015(9) -0.0006(9) 0.0047(9)
O7 0.0138(10) 0.0181(11) 0.0326(13) -0.0007(9) -0.0051(9) 0.0019(8)

loop_
_atom_type_symbol
_atom_type_description
_atom_type_scat_dispersion_real
_atom_type_scat_dispersion_imag
_atom_type_scat_source
C C 0.0033 0.0016 'International Tables Vol C Tables 4.2.6.8 and 6.1.1.4'
H H 0.0000 0.0000 'International Tables Vol C Tables 4.2.6.8 and 6.1.1.4'
O O 0.0106 0.0060 'International Tables Vol C Tables 4.2.6.8 and 6.1.1.4'
Dy Dy -0.1892 4.4098 'International Tables Vol C Tables 4.2.6.8 and 6.1.1.4'

loop_
_geom_angle_atom_site_label_1
_geom_angle_atom_site_label_2
_geom_angle_atom_site_label_3
_geom_angle
_geom_angle_site_symmetry_1
_geom_angle_site_symmetry_3
_geom_angle_publ_flag
O4 Dy O3 99.77(8) 2_667 . ?
O4 Dy O7 100.58(9) 2_667 . ?
O3 Dy O7 143.61(8) . . ?
O4 Dy O6 78.70(9) 2_667 2_567 ?
O3 Dy O6 75.36(8) . 2_567 ?
O7 Dy O6 138.34(8) . 2_567 ?
O4 Dy O5 79.38(9) 2_667 . ?
O3 Dy O5 143.89(8) . . ?
O7 Dy O5 69.93(8) . . ?
O6 Dy O5 69.04(8) 2_567 . ?
O4 Dy O2 158.04(9) 2_667 . ?
O3 Dy O2 85.85(8) . . ?
O7 Dy O2 86.40(8) . . ?
O6 Dy O2 82.30(8) 2_567 . ?
O5 Dy O2 83.64(8) . . ?
O4 Dy O1 83.00(8) 2_667 2_657 ?
O3 Dy O1 81.76(8) . 2_657 ?
O7 Dy O1 71.22(8) . 2_657 ?
O6 Dy O1 147.60(8) 2_567 2_657 ?
O5 Dy O1 133.12(8) . 2_657 ?
O2 Dy O1 118.91(7) . 2_657 ?
O4 Dy O1 151.29(8) 2_667 . ?
O3 Dy O1 71.14(7) . . ?
O7 Dy O1 76.55(7) . . ?
O6 Dy O1 122.60(8) 2_567 . ?
O5 Dy O1 124.29(7) . . ?
O2 Dy O1 50.53(7) . . ?
O1 Dy O1 68.93(8) 2_657 . ?
O4 Dy C1 173.01(8) 2_667 . ?
O3 Dy C1 73.33(8) . . ?
O7 Dy C1 84.87(8) . . ?
O6 Dy C1 100.20(9) 2_567 . ?
O5 Dy C1 106.77(9) . . ?
O2 Dy C1 25.38(8) . . ?
O1 Dy C1 94.75(8) 2_657 . ?
O1 Dy C1 25.82(8) . . ?
O1 C1 O2 119.5(3) . . ?
O1 C1 C2 121.9(3) . . ?
O2 C1 C2 118.5(3) . . ?
O1 C1 Dy 68.64(16) . . ?
O2 C1 Dy 53.28(15) . . ?
C2 C1 Dy 157.7(2) . . ?
C3 C2 C4 118.9(3) . . ?
C3 C2 C1 120.2(3) . . ?
C4 C2 C1 120.8(3) . . ?
C4 C3 C2 120.8(3) 2_656 . ?
C4 C3 H3 119.6 2_656 . ?
C2 C3 H3 119.6 . . ?
C3 C4 C2 120.3(3) 2_656 . ?
C3 C4 H4 119.9 2_656 . ?
C2 C4 H4 119.9 . . ?
O4 C5 O3 124.6(3) . . ?
O4 C5 C6 118.3(3) . . ?
O3 C5 C6 117.1(3) . . ?
C7 C6 C8 119.8(3) . . ?
C7 C6 C5 120.3(3) . . ?
C8 C6 C5 119.9(3) . . ?
C8 C7 C6 120.7(3) 2_766 . ?
C8 C7 H7 119.6 2_766 . ?
C6 C7 H7 119.6 . . ?
C7 C8 C6 119.5(3) 2_766 . ?
C7 C8 H8 120.3 2_766 . ?
C6 C8 H8 120.3 . . ?
O6 C9 O5 127.2(3) . . ?
O6 C9 C9 116.6(3) . 2_567 ?
O5 C9 C9 116.2(3) . 2_567 ?
C1 O1 Dy 163.4(2) . 2_657 ?
C1 O1 Dy 85.54(17) . . ?
Dy O1 Dy 111.07(8) 2_657 . ?
C1 O2 Dy 101.34(18) . . ?
C5 O3 Dy 140.7(2) . . ?
C5 O4 Dy 156.6(2) . 2_667 ?
C9 O5 Dy 117.98(19) . . ?
C9 O6 Dy 117.91(19) . 2_567 ?
Dy O7 H7B 121.5 . . ?
Dy O7 H7A 117.3 . . ?
H7B O7 H7A 107.2 . . ?

loop_
_geom_bond_atom_site_label_1
_geom_bond_atom_site_label_2
_geom_bond_distance
_geom_bond_site_symmetry_2
_geom_bond_publ_flag
Dy O1 2.702(2) . ?
Dy O1 2.382(2) 2_657 ?
Dy O2 2.365(2) . ?
Dy O3 2.315(2) . ?
Dy O4 2.251(2) 2_667 ?
Dy O5 2.351(2) . ?
Dy O6 2.349(2) 2_567 ?
Dy O7 2.329(2) . ?
C1 O1 1.264(4) . ?
C1 O2 1.265(4) . ?
C1 C2 1.490(4) . ?
C2 C3 1.390(5) . ?
C2 C4 1.394(4) . ?
C3 C4 1.380(5) 2_656 ?
C3 H3 0.9300 . ?
C4 C3 1.380(5) 2_656 ?
C4 H4 0.9300 . ?
C5 O4 1.247(4) . ?
C5 O3 1.265(4) . ?
C5 C6 1.499(4) . ?
C6 C7 1.388(5) . ?
C6 C8 1.390(4) . ?
C7 C8 1.387(5) 2_766 ?
C7 H7 0.9300 . ?
C8 C7 1.387(5) 2_766 ?
C8 H8 0.9300 . ?
C9 O6 1.249(4) . ?
C9 O5 1.253(4) . ?
C9 C9 1.551(6) 2_567 ?
O7 H7B 0.8497 . ?
O7 H7A 0.8507 . ?

loop_
_geom_torsion_atom_site_label_1
_geom_torsion_atom_site_label_2
_geom_torsion_atom_site_label_3
_geom_torsion_atom_site_label_4
_geom_torsion
_geom_torsion_site_symmetry_1
_geom_torsion_site_symmetry_2
_geom_torsion_site_symmetry_3
_geom_torsion_site_symmetry_4
_geom_torsion_publ_flag
O3 Dy C1 O1 81.04(17) . . . . ?
O7 Dy C1 O1 -69.49(17) . . . . ?
O6 Dy C1 O1 152.26(16) 2_567 . . . ?
O5 Dy C1 O1 -136.72(16) . . . . ?
O2 Dy C1 O1 -161.9(3) . . . . ?
O1 Dy C1 O1 1.1(2) 2_657 . . . ?
O3 Dy C1 O2 -117.05(19) . . . . ?
O7 Dy C1 O2 92.41(19) . . . . ?
O6 Dy C1 O2 -45.84(19) 2_567 . . . ?
O5 Dy C1 O2 25.2(2) . . . . ?
O1 Dy C1 O2 163.03(18) 2_657 . . . ?
O1 Dy C1 O2 161.9(3) . . . . ?
O3 Dy C1 C2 -41.7(5) . . . . ?
O7 Dy C1 C2 167.8(6) . . . . ?
O6 Dy C1 C2 29.5(6) 2_567 . . . ?
O5 Dy C1 C2 100.6(6) . . . . ?
O2 Dy C1 C2 75.4(6) . . . . ?
O1 Dy C1 C2 -121.6(6) 2_657 . . . ?
O1 Dy C1 C2 -122.7(6) . . . . ?
O1 C1 C2 C3 173.0(3) . . . . ?
O2 C1 C2 C3 -12.4(5) . . . . ?
Dy C1 C2 C3 -74.3(6) . . . . ?
O1 C1 C2 C4 -10.6(5) . . . . ?
O2 C1 C2 C4 164.0(3) . . . . ?
Dy C1 C2 C4 102.1(6) . . . . ?
C4 C2 C3 C4 -0.1(6) . . . 2_656 ?
C1 C2 C3 C4 176.4(3) . . . 2_656 ?
C3 C2 C4 C3 0.1(6) . . . 2_656 ?
C1 C2 C4 C3 -176.3(3) . . . 2_656 ?
O4 C5 C6 C7 -152.1(3) . . . . ?
O3 C5 C6 C7 29.2(5) . . . . ?
O4 C5 C6 C8 28.8(5) . . . . ?
O3 C5 C6 C8 -149.9(3) . . . . ?
C8 C6 C7 C8 0.7(6) . . . 2_766 ?
C5 C6 C7 C8 -178.4(3) . . . 2_766 ?
C7 C6 C8 C7 -0.7(6) . . . 2_766 ?
C5 C6 C8 C7 178.4(3) . . . 2_766 ?
O2 C1 O1 Dy 167.3(5) . . . 2_657 ?
C2 C1 O1 Dy -18.2(9) . . . 2_657 ?
Dy C1 O1 Dy -176.1(7) . . . 2_657 ?
O2 C1 O1 Dy -16.6(3) . . . . ?
C2 C1 O1 Dy 157.9(3) . . . . ?
O4 Dy O1 C1 -166.06(18) 2_667 . . . ?
O3 Dy O1 C1 -90.56(18) . . . . ?
O7 Dy O1 C1 106.43(18) . . . . ?
O6 Dy O1 C1 -32.94(19) 2_567 . . . ?
O5 Dy O1 C1 52.60(19) . . . . ?
O2 Dy O1 C1 9.93(16) . . . . ?
O1 Dy O1 C1 -178.8(2) 2_657 . . . ?
O4 Dy O1 Dy 12.7(2) 2_667 . . 2_657 ?
O3 Dy O1 Dy 88.23(10) . . . 2_657 ?
O7 Dy O1 Dy -74.77(10) . . . 2_657 ?
O6 Dy O1 Dy 145.86(9) 2_567 . . 2_657 ?
O5 Dy O1 Dy -128.60(9) . . . 2_657 ?
O2 Dy O1 Dy -171.27(13) . . . 2_657 ?
O1 Dy O1 Dy 0.001(1) 2_657 . . 2_657 ?
C1 Dy O1 Dy 178.8(2) . . . 2_657 ?
O1 C1 O2 Dy 19.4(3) . . . . ?
C2 C1 O2 Dy -155.3(2) . . . . ?
O4 Dy O2 C1 164.8(2) 2_667 . . . ?
O3 Dy O2 C1 58.80(19) . . . . ?
O7 Dy O2 C1 -85.62(19) . . . . ?
O6 Dy O2 C1 134.57(19) 2_567 . . . ?
O5 Dy O2 C1 -155.80(19) . . . . ?
O1 Dy O2 C1 -19.4(2) 2_657 . . . ?
O1 Dy O2 C1 -10.09(16) . . . . ?
O4 C5 O3 Dy 28.9(5) . . . . ?
C6 C5 O3 Dy -152.4(2) . . . . ?
O4 Dy O3 C5 -45.2(3) 2_667 . . . ?
O7 Dy O3 C5 -168.5(3) . . . . ?
O6 Dy O3 C5 30.2(3) 2_567 . . . ?
O5 Dy O3 C5 40.1(4) . . . . ?
O2 Dy O3 C5 113.4(3) . . . . ?
O1 Dy O3 C5 -126.6(3) 2_657 . . . ?
O1 Dy O3 C5 162.9(4) . . . . ?
C1 Dy O3 C5 135.9(4) . . . . ?
O3 C5 O4 Dy 49.3(7) . . . 2_667 ?
C6 C5 O4 Dy -129.3(5) . . . 2_667 ?
O6 C9 O5 Dy -168.2(3) . . . . ?
C9 C9 O5 Dy 11.1(5) 2_567 . . . ?
O4 Dy O5 C9 69.5(2) 2_667 . . . ?
O3 Dy O5 C9 -22.6(3) . . . . ?
O7 Dy O5 C9 175.0(3) . . . . ?
O6 Dy O5 C9 -12.4(2) 2_567 . . . ?
O2 Dy O5 C9 -96.5(2) . . . . ?
O1 Dy O5 C9 139.3(2) 2_657 . . . ?
O1 Dy O5 C9 -128.3(2) . . . . ?
C1 Dy O5 C9 -107.1(2) . . . . ?
O5 C9 O6 Dy -168.7(3) . . . 2_567 ?
C9 C9 O6 Dy 12.0(5) 2_567 . . 2_567 ?
